data_4504830
loop_
_publ_author_name
'Th\"unemann, Andreas F'
'Kurth, Dirk G.'
'Beinhoff, Matthias'
'Bienert, Ralf'
'Schulz, Burkhard'

_publ_section_title
;
 V-shaped crystalline structures of di-n-alkyl esters of phosphoric acid.
;
_journal_issue 13
_journal_name_full 'Langmuir : the ACS journal of surfaces and colloids'
_journal_page_first 5856
_journal_page_last 5861
_journal_paper_doi 10.1021/la0603572
_journal_volume 22
_journal_year 2006
_chemical_formula_sum 'C24 H51 O4 P'
_chemical_formula_weight 434.62
_chemical_name_common 'phosphoric acid didodecyl ester'
_chemical_name_systematic
; 
 ? 
;
_space_group_IT_number 2
_symmetry_cell_setting triclinic
_symmetry_space_group_name_Hall '-P 1'
_symmetry_space_group_name_H-M 'P -1'
_atom_sites_solution_hydrogens geom
_atom_sites_solution_primary direct
_atom_sites_solution_secondary difmap
_audit_creation_method SHELXTL
_cell_angle_alpha 89.212(13)
_cell_angle_beta 88.506(13)
_cell_angle_gamma 78.080(9)
_cell_formula_units_Z 2
_cell_length_a 4.693(2)
_cell_length_b 5.663(3)
_cell_length_c 51.99(2)
_cell_measurement_reflns_used 912
_cell_measurement_temperature 293(2)
_cell_measurement_theta_max 28.05
_cell_measurement_theta_min 2.74
_cell_volume 1351.4(11)
_computing_cell_refinement 'Bruker SMART'
_computing_data_collection 'Bruker SMART'
_computing_data_reduction 'Bruker SAINT'
_computing_molecular_graphics 'PowderCell, PovRay'
_computing_publication_material 'BRUKER SHELXTL'
_computing_structure_refinement 'Bruker SHELXTL'
_computing_structure_solution 'BRUKER SHELXTL'
_diffrn_ambient_temperature 293(2)
_diffrn_measured_fraction_theta_full 0.990
_diffrn_measured_fraction_theta_max 0.990
_diffrn_measurement_device_type 'CCD area detector'
_diffrn_measurement_method 'omega scans'
_diffrn_radiation_monochromator graphite
_diffrn_radiation_source 'fine-focus sealed tube'
_diffrn_radiation_type MoK\a
_diffrn_radiation_wavelength 0.71073
_diffrn_reflns_av_R_equivalents 0.0918
_diffrn_reflns_av_sigmaI/netI 0.1733
_diffrn_reflns_limit_h_max 5
_diffrn_reflns_limit_h_min -5
_diffrn_reflns_limit_k_max 6
_diffrn_reflns_limit_k_min -6
_diffrn_reflns_limit_l_max 38
_diffrn_reflns_limit_l_min -61
_diffrn_reflns_number 6898
_diffrn_reflns_theta_full 25.00
_diffrn_reflns_theta_max 25.00
_diffrn_reflns_theta_min 1.18
_exptl_absorpt_coefficient_mu 0.125
_exptl_absorpt_correction_T_max 0.350
_exptl_absorpt_correction_T_min 0.243
_exptl_absorpt_correction_type multi-scan
_exptl_crystal_colour colourless
_exptl_crystal_density_diffrn 1.068
_exptl_crystal_density_method 'not measured'
_exptl_crystal_description plate
_exptl_crystal_F_000 484
_exptl_crystal_size_max 0.20
_exptl_crystal_size_mid 0.15
_exptl_crystal_size_min 0.01
_refine_diff_density_max 0.387
_refine_diff_density_min -0.340
_refine_diff_density_rms 0.062
_refine_ls_extinction_coef 0.021(5)
_refine_ls_extinction_expression Fc^*^=kFc[1+0.001xFc^2^\l^3^/sin(2\q)]^-1/4^
_refine_ls_extinction_method SHELXL
_refine_ls_goodness_of_fit_ref 1.018
_refine_ls_hydrogen_treatment constr
_refine_ls_matrix_type full
_refine_ls_number_parameters 263
_refine_ls_number_reflns 4741
_refine_ls_number_restraints 0
_refine_ls_restrained_S_all 1.018
_refine_ls_R_factor_all 0.2153
_refine_ls_R_factor_gt 0.1262
_refine_ls_shift/su_max 0.001
_refine_ls_shift/su_mean 0.000
_refine_ls_structure_factor_coef Fsqd
_refine_ls_weighting_details 'calc w=1/[\s^2^(Fo^2^)+(0.1138P)^2^+2.4293P] where P=(Fo^2^+2Fc^2^)/3'
_refine_ls_weighting_scheme calc
_refine_ls_wR_factor_gt 0.2909
_refine_ls_wR_factor_ref 0.3201
_reflns_number_gt 2155
_reflns_number_total 4741
_reflns_threshold_expression >2sigma(I)
_cod_data_source_file la0603572si20060317_055049.cif
_cod_data_source_block dhp12n
_cod_depositor_comments
;
The following automatic conversions were performed:

'_symmetry_cell_setting' value 'Triclinic' changed to 'triclinic'
according to /home/saulius/struct/CIF-dictionaries/cif_core.dic
dictionary named 'cif_core.dic' version 2.4.1 from 2010-06-29.

Automatic conversion script
Id: cif_fix_values 1715 2011-07-08 13:25:40Z adriana 
;
_cod_original_cell_volume 1351.5(10)
_cod_original_sg_symbol_H-M P-1
_cod_database_code 4504830

loop_
_symmetry_equiv_pos_as_xyz
'x, y, z'
'-x, -y, -z'

loop_
_atom_site_label
_atom_site_type_symbol
_atom_site_fract_x
_atom_site_fract_y
_atom_site_fract_z
_atom_site_U_iso_or_equiv
_atom_site_adp_type
_atom_site_occupancy
_atom_site_symmetry_multiplicity
_atom_site_calc_flag
_atom_site_refinement_flags
P1 P 0.2744(4) 0.8104(3) 0.24908(4) 0.0448(6) Uani 1 1 d .
O1 O 0.1888(9) 0.6502(8) 0.27197(9) 0.0499(13) Uani 1 1 d .
O2 O 0.4051(9) 0.6419(8) 0.22640(9) 0.0503(13) Uani 1 1 d .
O3 O -0.0133(9) 0.9753(8) 0.24134(10) 0.0582(15) Uani 1 1 d .
H3A H -0.1301 0.8927 0.2376 0.087 Uiso 1 1 calc R
O4 O 0.4992(9) 0.9467(8) 0.25626(10) 0.0550(14) Uani 1 1 d .
C1 C 0.4158(14) 0.4827(12) 0.28566(14) 0.0502(19) Uani 1 1 d .
H1A H 0.5385 0.5712 0.2946 0.060 Uiso 1 1 calc R
H1B H 0.5369 0.3743 0.2736 0.060 Uiso 1 1 calc R
C2 C 0.2677(15) 0.3428(12) 0.30442(14) 0.0508(19) Uani 1 1 d .
H2A H 0.1429 0.2576 0.2952 0.061 Uiso 1 1 calc R
H2B H 0.1463 0.4531 0.3163 0.061 Uiso 1 1 calc R
C3 C 0.4879(15) 0.1630(12) 0.31938(14) 0.0516(19) Uani 1 1 d .
H3B H 0.6089 0.2499 0.3288 0.062 Uiso 1 1 calc R
H3C H 0.6132 0.0575 0.3073 0.062 Uiso 1 1 calc R
C4 C 0.3493(15) 0.0094(13) 0.33828(14) 0.054(2) Uani 1 1 d .
H4B H 0.2230 0.1156 0.3502 0.065 Uiso 1 1 calc R
H4C H 0.2282 -0.0770 0.3288 0.065 Uiso 1 1 calc R
C5 C 0.5640(15) -0.1716(13) 0.35358(14) 0.054(2) Uani 1 1 d .
H5A H 0.6870 -0.0857 0.3629 0.065 Uiso 1 1 calc R
H5B H 0.6883 -0.2796 0.3417 0.065 Uiso 1 1 calc R
C6 C 0.4240(15) -0.3221(13) 0.37272(14) 0.057(2) Uani 1 1 d .
H6A H 0.2989 -0.2140 0.3845 0.068 Uiso 1 1 calc R
H6B H 0.3018 -0.4086 0.3634 0.068 Uiso 1 1 calc R
C7 C 0.6369(16) -0.5017(13) 0.38809(14) 0.059(2) Uani 1 1 d .
H7A H 0.7615 -0.4151 0.3971 0.070 Uiso 1 1 calc R
H7B H 0.7598 -0.6110 0.3762 0.070 Uiso 1 1 calc R
C8 C 0.5015(16) -0.6516(13) 0.40772(15) 0.061(2) Uani 1 1 d .
H8A H 0.3780 -0.5423 0.4195 0.073 Uiso 1 1 calc R
H8B H 0.3775 -0.7386 0.3987 0.073 Uiso 1 1 calc R
C9 C 0.7140(17) -0.8304(15) 0.42316(16) 0.069(2) Uani 1 1 d .
H9A H 0.8383 -0.7440 0.4322 0.083 Uiso 1 1 calc R
H9B H 0.8371 -0.9407 0.4114 0.083 Uiso 1 1 calc R
C10 C 0.5737(17) -0.9764(14) 0.44256(16) 0.069(2) Uani 1 1 d .
H10A H 0.4535 -1.0662 0.4335 0.083 Uiso 1 1 calc R
H10B H 0.4468 -0.8661 0.4541 0.083 Uiso 1 1 calc R
C11 C 0.791(2) -1.1532(18) 0.4586(2) 0.105(4) Uani 1 1 d .
H11A H 0.9257 -1.2573 0.4472 0.126 Uiso 1 1 calc R
H11B H 0.9025 -1.0628 0.4687 0.126 Uiso 1 1 calc R
C12 C 0.648(2) -1.3087(19) 0.4767(2) 0.117(4) Uani 1 1 d .
H12A H 0.7951 -1.4152 0.4862 0.175 Uiso 1 1 calc R
H12B H 0.5410 -1.4021 0.4669 0.175 Uiso 1 1 calc R
H12C H 0.5175 -1.2074 0.4885 0.175 Uiso 1 1 calc R
C13 C 0.2308(15) 0.4999(13) 0.21306(14) 0.0526(19) Uani 1 1 d .
H13A H 0.0871 0.6036 0.2026 0.063 Uiso 1 1 calc R
H13B H 0.1303 0.4132 0.2253 0.063 Uiso 1 1 calc R
C14 C 0.4408(14) 0.3248(13) 0.19625(14) 0.0520(19) Uani 1 1 d .
H14A H 0.5734 0.2152 0.2071 0.062 Uiso 1 1 calc R
H14B H 0.5553 0.4140 0.1856 0.062 Uiso 1 1 calc R
C15 C 0.2848(15) 0.1791(12) 0.17907(14) 0.0532(19) Uani 1 1 d .
H15A H 0.1571 0.2880 0.1678 0.064 Uiso 1 1 calc R
H15B H 0.1654 0.0936 0.1897 0.064 Uiso 1 1 calc R
C16 C 0.5009(16) -0.0033(13) 0.16280(15) 0.058(2) Uani 1 1 d .
H16A H 0.6283 0.0824 0.1532 0.070 Uiso 1 1 calc R
H16B H 0.6209 -0.1165 0.1742 0.070 Uiso 1 1 calc R
C17 C 0.3577(15) -0.1445(13) 0.14400(14) 0.055(2) Uani 1 1 d .
H17A H 0.2308 -0.2309 0.1536 0.066 Uiso 1 1 calc R
H17B H 0.2377 -0.0317 0.1325 0.066 Uiso 1 1 calc R
C18 C 0.5752(16) -0.3245(13) 0.12796(15) 0.057(2) Uani 1 1 d .
H18A H 0.7044 -0.2382 0.1187 0.068 Uiso 1 1 calc R
H18B H 0.6928 -0.4387 0.1395 0.068 Uiso 1 1 calc R
C19 C 0.4369(16) -0.4640(13) 0.10874(15) 0.058(2) Uani 1 1 d .
H19A H 0.3215 -0.3504 0.0970 0.070 Uiso 1 1 calc R
H19B H 0.3060 -0.5492 0.1180 0.070 Uiso 1 1 calc R
C20 C 0.6568(16) -0.6452(13) 0.09312(14) 0.059(2) Uani 1 1 d .
H20A H 0.7888 -0.5603 0.0840 0.071 Uiso 1 1 calc R
H20B H 0.7711 -0.7599 0.1048 0.071 Uiso 1 1 calc R
C21 C 0.5172(16) -0.7825(14) 0.07378(15) 0.063(2) Uani 1 1 d .
H21A H 0.4030 -0.6678 0.0621 0.076 Uiso 1 1 calc R
H21B H 0.3850 -0.8672 0.0829 0.076 Uiso 1 1 calc R
C22 C 0.7369(17) -0.9642(14) 0.05812(16) 0.069(2) Uani 1 1 d .
H22A H 0.8672 -0.8791 0.0488 0.083 Uiso 1 1 calc R
H22B H 0.8532 -1.0774 0.0698 0.083 Uiso 1 1 calc R
C23 C 0.598(2) -1.1032(16) 0.03921(18) 0.087(3) Uani 1 1 d .
H23A H 0.4826 -0.9900 0.0275 0.104 Uiso 1 1 calc R
H23B H 0.4671 -1.1876 0.0485 0.104 Uiso 1 1 calc R
C24 C 0.819(2) -1.2868(18) 0.02356(19) 0.102(3) Uani 1 1 d .
H24A H 0.7181 -1.3689 0.0119 0.152 Uiso 1 1 calc R
H24B H 0.9314 -1.4021 0.0350 0.152 Uiso 1 1 calc R
H24C H 0.9472 -1.2043 0.0139 0.152 Uiso 1 1 calc R

loop_
_atom_site_aniso_label
_atom_site_aniso_U_11
_atom_site_aniso_U_22
_atom_site_aniso_U_33
_atom_site_aniso_U_23
_atom_site_aniso_U_13
_atom_site_aniso_U_12
P1 0.0355(10) 0.0377(10) 0.0608(13) 0.0034(9) 0.0049(8) -0.0076(8)
O1 0.033(3) 0.050(3) 0.063(3) 0.011(2) 0.007(2) 0.001(2)
O2 0.038(3) 0.051(3) 0.063(3) -0.008(2) 0.002(2) -0.011(2)
O3 0.034(3) 0.046(3) 0.093(4) 0.025(3) -0.003(2) -0.005(2)
O4 0.034(2) 0.044(3) 0.092(4) -0.005(3) 0.003(2) -0.019(2)
C1 0.038(4) 0.037(4) 0.069(5) 0.009(4) -0.008(3) 0.007(3)
C2 0.046(4) 0.044(4) 0.060(5) 0.012(4) -0.003(4) -0.005(3)
C3 0.045(4) 0.051(4) 0.061(5) 0.012(4) 0.001(4) -0.016(4)
C4 0.049(4) 0.052(4) 0.062(5) 0.009(4) 0.002(4) -0.014(4)
C5 0.044(4) 0.056(5) 0.062(5) 0.018(4) -0.004(4) -0.010(4)
C6 0.045(4) 0.058(5) 0.066(5) 0.014(4) 0.007(4) -0.011(4)
C7 0.052(4) 0.061(5) 0.064(5) 0.017(4) -0.002(4) -0.016(4)
C8 0.053(5) 0.061(5) 0.068(5) 0.020(4) 0.000(4) -0.012(4)
C9 0.063(5) 0.072(6) 0.074(6) 0.023(5) -0.001(4) -0.021(5)
C10 0.061(5) 0.066(5) 0.078(6) 0.033(5) -0.005(4) -0.008(4)
C11 0.091(7) 0.106(8) 0.118(8) 0.066(7) -0.012(6) -0.024(6)
C12 0.110(9) 0.114(8) 0.125(9) 0.065(7) -0.016(7) -0.022(7)
C13 0.045(4) 0.052(4) 0.061(5) -0.003(4) -0.004(4) -0.010(4)
C14 0.040(4) 0.052(4) 0.063(5) 0.001(4) -0.003(4) -0.008(4)
C15 0.044(4) 0.045(4) 0.069(5) -0.005(4) -0.001(4) -0.005(4)
C16 0.051(4) 0.049(4) 0.074(5) 0.002(4) -0.001(4) -0.007(4)
C17 0.046(4) 0.050(4) 0.067(5) -0.014(4) -0.003(4) -0.005(4)
C18 0.051(4) 0.049(4) 0.069(5) -0.005(4) 0.001(4) -0.004(4)
C19 0.052(4) 0.055(5) 0.067(5) -0.005(4) -0.001(4) -0.010(4)
C20 0.055(5) 0.053(5) 0.063(5) -0.004(4) -0.003(4) 0.003(4)
C21 0.056(5) 0.058(5) 0.075(6) -0.009(4) 0.005(4) -0.011(4)
C22 0.063(5) 0.063(5) 0.078(6) -0.010(5) -0.001(4) -0.007(4)
C23 0.092(7) 0.077(6) 0.087(7) -0.018(5) 0.001(6) -0.007(6)
C24 0.106(8) 0.100(8) 0.099(8) -0.028(6) 0.005(6) -0.021(7)

loop_
_atom_type_symbol
_atom_type_description
_atom_type_scat_dispersion_real
_atom_type_scat_dispersion_imag
_atom_type_scat_source
C C 0.0033 0.0016 'International Tables Vol C Tables 4.2.6.8 and 6.1.1.4'
H H 0.0000 0.0000 'International Tables Vol C Tables 4.2.6.8 and 6.1.1.4'
O O 0.0106 0.0060 'International Tables Vol C Tables 4.2.6.8 and 6.1.1.4'
P P 0.1023 0.0942 'International Tables Vol C Tables 4.2.6.8 and 6.1.1.4'

loop_
_geom_angle_atom_site_label_1
_geom_angle_atom_site_label_2
_geom_angle_atom_site_label_3
_geom_angle
O4 P1 O3 112.9(3)
O4 P1 O2 107.1(3)
O3 P1 O2 110.4(3)
O4 P1 O1 112.7(3)
O3 P1 O1 105.0(3)
O2 P1 O1 108.7(3)
C1 O1 P1 120.1(4)
C13 O2 P1 121.4(4)
O1 C1 C2 107.6(5)
C1 C2 C3 111.1(5)
C2 C3 C4 113.5(5)
C5 C4 C3 114.7(6)
C4 C5 C6 114.4(6)
C7 C6 C5 114.6(6)
C6 C7 C8 115.5(6)
C9 C8 C7 115.6(6)
C8 C9 C10 114.5(6)
C9 C10 C11 114.2(7)
C12 C11 C10 113.5(8)
O2 C13 C14 106.4(5)
C13 C14 C15 112.3(6)
C14 C15 C16 111.7(6)
C17 C16 C15 114.2(6)
C18 C17 C16 113.6(6)
C19 C18 C17 114.4(6)
C18 C19 C20 113.7(6)
C21 C20 C19 113.4(6)
C20 C21 C22 113.5(6)
C23 C22 C21 113.5(7)
C22 C23 C24 113.5(8)

loop_
_geom_bond_atom_site_label_1
_geom_bond_atom_site_label_2
_geom_bond_distance
P1 O4 1.488(5)
P1 O3 1.535(5)
P1 O2 1.558(5)
P1 O1 1.580(5)
O1 C1 1.465(7)
O2 C13 1.454(8)
C1 C2 1.494(9)
C2 C3 1.515(9)
C3 C4 1.524(9)
C4 C5 1.514(9)
C5 C6 1.524(9)
C6 C7 1.507(9)
C7 C8 1.527(9)
C8 C9 1.505(10)
C9 C10 1.517(10)
C10 C11 1.530(10)
C11 C12 1.515(11)
C13 C14 1.515(9)
C14 C15 1.523(9)
C15 C16 1.535(9)
C16 C17 1.525(10)
C17 C18 1.525(9)
C18 C19 1.520(10)
C19 C20 1.523(9)
C20 C21 1.521(10)
C21 C22 1.525(10)
C22 C23 1.509(11)
C23 C24 1.535(11)

loop_
_cod_related_entry_id
_cod_related_entry_database
_cod_related_entry_code
1 ChemSpider 21941
